data_8102948
loop_
_publ_author_name
'Menezes, P. W.'
'Hoffmann, S.'
'Prots, Yu.'
'Kniep, R.'

_publ_section_title
;
Crystal structure of rubidium scandium (monophosphate-hydrogenmonoborate-
monophosphate), RbSc[BP~2~O~8~(OH)]
;
_journal_issue 3
_journal_name_full 'Zeitschrift f\"ur Kristallographie - New Crystal Structures'
_journal_page_first 253
_journal_page_last 254
_journal_volume 221
_journal_year 2006
_chemical_formula_sum 'B H O9 P2 Rb Sc'
_chemical_formula_weight 348.19
_space_group_IT_number 2
_symmetry_space_group_name_Hall '-P 1'
_symmetry_space_group_name_H-M 'P -1'
_audit_creation_date 2006-06-22T11:09:35-00:00
_audit_creation_method 'WinGX routine CIF_UPDATE'
_cell_angle_alpha 87.270(10)
_cell_angle_beta 80.124(6)
_cell_angle_gamma 86.600(10)
_cell_formula_units_Z 2
_cell_length_a 5.3296(2)
_cell_length_b 8.3919(8)
_cell_length_c 8.4319(5)
_cell_measurement_reflns_used 2965
_cell_measurement_temperature 293(2)
_cell_measurement_theta_max 31.4072
_cell_measurement_theta_min 3.3897
_cell_volume 370.61(4)
_computing_cell_refinement 'CrystalClear (Rigaku/MSC Inc., 2005)'
_computing_data_collection 'CrystalClear (Rigaku/MSC Inc., 2005)'
_computing_data_reduction 'CrystalClear (Rigaku/MSC Inc., 2005)'
_computing_molecular_graphics 'DIAMOND VERSION 2.0 F (1998)'
_computing_structure_refinement 'SHELXL-97 (Sheldrick, 1997)'
_computing_structure_solution 'SHELXS-97 (Sheldrick, 1997)'
_diffrn_ambient_temperature 293(2)
_diffrn_detector_area_resol_mean 14.6306
_diffrn_measured_fraction_theta_full 0.799
_diffrn_measured_fraction_theta_max 0.799
_diffrn_measurement_details
;
        scan:
        Number of images: 600
                   Slice: 0.0000 - 360.0000
             Image width: 0.6000
                Exp time: 25.0000
           Rotation axis: Phi
                   Omega: 0.0000
                     Chi: 0.0000
                     Phi: 0.0000
                     XTD: 42.0900
                  2theta: -20.0000
        scan:
        Number of images: 100
                   Slice: -35.0000 - 25.0000
             Image width: 0.6000
                Exp time: 25.0000
           Rotation axis: Omega
                   Omega: 0.0000
                     Chi: -90.0000
                     Phi: -75.0000
                     XTD: 42.0900
                  2theta: -20.0000
        scan:
        Number of images: 100
                   Slice: -35.0000 - 25.0000
             Image width: 0.6000
                Exp time: 25.0000
           Rotation axis: Omega
                   Omega: 0.0000
                     Chi: -90.0000
                     Phi: -35.0000
                     XTD: 42.0900
                  2theta: -20.0000
;
_diffrn_measurement_device 'Rigaku AFC7'
_diffrn_measurement_method oscillation
_diffrn_radiation_detector 'Mercury CCD'
_diffrn_radiation_monochromator graphite
_diffrn_radiation_source 'sealed tube'
_diffrn_radiation_type MoK\a
_diffrn_radiation_wavelength 0.71073
_diffrn_reflns_av_R_equivalents 0.0229
_diffrn_reflns_limit_h_max 7
_diffrn_reflns_limit_h_min -7
_diffrn_reflns_limit_k_max 9
_diffrn_reflns_limit_k_min -12
_diffrn_reflns_limit_l_max 11
_diffrn_reflns_limit_l_min -11
_diffrn_reflns_number 6669
_diffrn_reflns_reduction_process 'Lp corrections applied'
_diffrn_reflns_theta_full 31.71
_diffrn_reflns_theta_max 31.71
_diffrn_reflns_theta_min 2.43
_diffrn_source_current 48
_diffrn_source_power 2.4
_diffrn_source_voltage 50
_exptl_absorpt_coefficient_mu 7.976
_exptl_absorpt_correction_T_max 0.5681
_exptl_absorpt_correction_T_min 0.2469
_exptl_absorpt_correction_type numerical
_exptl_crystal_colour colorless
_exptl_crystal_density_diffrn 3.12
_exptl_crystal_density_method 'not measured'
_exptl_crystal_description block
_exptl_crystal_F_000 332
_exptl_crystal_size_max 0.175
_exptl_crystal_size_mid 0.140
_exptl_crystal_size_min 0.065
_refine_diff_density_max 0.481
_refine_diff_density_min -0.949
_refine_ls_extinction_expression Fc^*^=kFc[1+0.001xFc^2^\l^3^/sin(2\q)]^-1/4^
_refine_ls_extinction_method SHELXL
_refine_ls_goodness_of_fit_ref 1.144
_refine_ls_hydrogen_treatment mixed
_refine_ls_matrix_type full
_refine_ls_number_parameters 131
_refine_ls_number_reflns 2013
_refine_ls_number_restraints 1
_refine_ls_restrained_S_all 1.144
_refine_ls_R_factor_gt 0.0238
_refine_ls_shift/su_max 0.008
_refine_ls_structure_factor_coef Fsqd
_refine_ls_weighting_details 'calc w=1/[\s^2^(Fo^2^)+(0.0331P)^2^+0.6142P] where P=(Fo^2^+2Fc^2^)/3'
_refine_ls_weighting_scheme calc
_refine_ls_wR_factor_ref 0.0663
_reflns_number_gt 1927
_reflns_number_total 2013
_reflns_threshold_expression >2sigma(I)
_cod_data_source_file 409884.cff
_cod_data_source_block PM_717_RBSc[BP2O8(OH)]
_cod_depositor_comments
;
The following automatic conversions were performed:
'_exptl_absorpt_correction_type' value 'Numerical' changed to 'numerical'
according to '/home/saulius/struct/CIF-dictionaries/cif_core.dic'
dictionary named 'cif_core.dic' version 2.4.1 from 2010-06-29.

Automatic conversion script
Id: cif_fix_enum 1555 2011-01-17 13:19:09Z saulius 
;
_cod_original_sg_symbol_H-M P-1
_cod_original_formula_sum 'H1 B1 O9 P2 Rb1 Sc1'
_cod_database_code 8102948

loop_
_symmetry_equiv_pos_as_xyz
'x, y, z'
'-x, -y, -z'

loop_
_atom_site_label
_atom_site_type_symbol
_atom_site_fract_x
_atom_site_fract_y
_atom_site_fract_z
_atom_site_U_iso_or_equiv
_atom_site_adp_type
_atom_site_occupancy
_atom_site_symmetry_multiplicity
_atom_site_Wyckoff_symbol
_atom_site_calc_flag
_atom_site_refinement_flags
_atom_site_disorder_group
_atom_site_disorder_assembly
Rb Rb 0.72182(5) 0.32589(3) 0.12116(3) 0.01482(8) Uani 1 2 i d . . .
Sc1 Sc 0.27970(8) 0.19187(5) 0.80025(5) 0.00608(10) Uani 1 2 i d . . .
P1 P 0.19201(11) 0.58201(7) 0.30461(7) 0.00571(12) Uani 1 2 i d . . .
P2 P 0.21172(11) 0.06279(7) 0.19368(7) 0.00538(12) Uani 1 2 i d . . .
B1 B 0.1165(5) 0.2739(3) 0.4387(3) 0.0073(5) Uani 1 2 i d . . .
O1 O 0.0283(3) 0.3981(2) 0.7891(2) 0.0089(3) Uani 1 2 i d . . .
O2 O 0.0458(3) 0.1585(2) 0.3325(2) 0.0097(3) Uani 1 2 i d . . .
O3 O 0.0512(3) 0.9294(2) 0.1617(2) 0.0103(3) Uani 1 2 i d . . .
O4 O 0.1238(3) 0.6658(2) 0.4675(2) 0.0101(3) Uani 1 2 i d . . .
O5 O 0.2675(3) 0.1774(2) 0.0466(2) 0.0107(3) Uani 1 2 i d . . .
O6 O 0.2549(3) 0.4022(2) 0.3407(2) 0.0107(3) Uani 1 2 i d . . .
O7 O 0.2865(4) 0.1987(2) 0.5436(2) 0.0121(4) Uani 1 2 i d D . .
H1 H 0.389(9) 0.147(6) 0.500(7) 0.08(2) Uiso 1 2 i d D . .
O8 O 0.4365(3) 0.6443(2) 0.2108(2) 0.0087(3) Uani 1 2 i d . . .
O9 O 0.4621(3) 0.0036(2) 0.2474(2) 0.0108(3) Uani 1 2 i d . . .

loop_
_atom_site_aniso_label
_atom_site_aniso_U_11
_atom_site_aniso_U_22
_atom_site_aniso_U_33
_atom_site_aniso_U_23
_atom_site_aniso_U_13
_atom_site_aniso_U_12
Rb 0.01040(13) 0.01616(15) 0.01741(13) -0.00075(9) -0.00116(9) 0.00006(9)
Sc1 0.00530(19) 0.0063(2) 0.00648(19) 0.00050(14) -0.00080(14) -0.00024(15)
P1 0.0047(2) 0.0053(3) 0.0065(3) 0.00021(19) 0.00083(19) -0.0004(2)
P2 0.0050(3) 0.0052(3) 0.0057(2) -0.00016(19) -0.00034(19) -0.0004(2)
B1 0.0102(11) 0.0058(12) 0.0055(10) -0.0004(8) 0.0000(9) 0.0003(9)
O1 0.0067(7) 0.0083(8) 0.0121(8) -0.0007(6) -0.0029(6) 0.0003(6)
O2 0.0088(8) 0.0098(9) 0.0098(8) -0.0032(6) 0.0013(6) 0.0008(6)
O3 0.0098(8) 0.0089(9) 0.0124(8) -0.0011(6) -0.0013(6) -0.0039(6)
O4 0.0079(8) 0.0132(9) 0.0084(8) -0.0031(6) 0.0005(6) 0.0017(7)
O5 0.0130(8) 0.0119(9) 0.0074(8) 0.0015(6) -0.0019(6) -0.0041(7)
O6 0.0100(8) 0.0068(8) 0.0132(8) 0.0026(6) 0.0025(6) 0.0011(6)
O7 0.0129(9) 0.0146(10) 0.0074(8) 0.0008(7) -0.0005(7) 0.0057(7)
O8 0.0061(7) 0.0088(8) 0.0103(8) 0.0005(6) 0.0017(6) -0.0016(6)
O9 0.0078(8) 0.0102(9) 0.0150(8) -0.0015(6) -0.0041(6) 0.0024(6)

loop_
_atom_type_symbol
_atom_type_description
_atom_type_scat_dispersion_real
_atom_type_scat_dispersion_imag
_atom_type_scat_source
H H 0 0 'International Tables Vol C Tables 4.2.6.8 and 6.1.1.4'
B B 0.0013 0.0007 'International Tables Vol C Tables 4.2.6.8 and 6.1.1.4'
O O 0.0106 0.006 'International Tables Vol C Tables 4.2.6.8 and 6.1.1.4'
P P 0.1023 0.0942 'International Tables Vol C Tables 4.2.6.8 and 6.1.1.4'
Rb Rb -0.9393 2.9676 'International Tables Vol C Tables 4.2.6.8 and 6.1.1.4'
Sc Sc 0.2519 0.3716 'International Tables Vol C Tables 4.2.6.8 and 6.1.1.4'

loop_
_geom_angle_atom_site_label_1
_geom_angle_atom_site_label_2
_geom_angle_atom_site_label_3
_geom_angle
_geom_angle_site_symmetry_1
_geom_angle_site_symmetry_3
_geom_angle_publ_flag
O6 Rb O1 92.66(5) . 2_666 ?
O6 Rb O2 102.95(5) . 1_655 ?
O1 Rb O2 81.35(5) 2_666 1_655 ?
O6 Rb O5 65.70(5) . . ?
O1 Rb O5 151.00(5) 2_666 . ?
O2 Rb O5 120.84(5) 1_655 . ?
O6 Rb O1 144.90(5) . 1_654 ?
O1 Rb O1 83.46(5) 2_666 1_654 ?
O2 Rb O1 110.83(5) 1_655 1_654 ?
O5 Rb O1 102.96(5) . 1_654 ?
O6 Rb O8 103.92(5) . 2_665 ?
O1 Rb O8 115.18(5) 2_666 2_665 ?
O2 Rb O8 147.47(5) 1_655 2_665 ?
O5 Rb O8 56.95(5) . 2_665 ?
O1 Rb O8 48.89(4) 1_654 2_665 ?
O6 Rb O8 48.19(5) . . ?
O1 Rb O8 56.88(5) 2_666 . ?
O2 Rb O8 121.49(5) 1_655 . ?
O5 Rb O8 94.24(5) . . ?
O1 Rb O8 103.49(5) 1_654 . ?
O8 Rb O8 90.29(5) 2_665 . ?
O6 Rb O5 152.00(5) . 1_655 ?
O1 Rb O5 84.06(5) 2_666 1_655 ?
O2 Rb O5 49.05(5) 1_655 1_655 ?
O5 Rb O5 124.19(6) . 1_655 ?
O1 Rb O5 62.49(5) 1_654 1_655 ?
O8 Rb O5 102.60(5) 2_665 1_655 ?
O8 Rb O5 140.48(5) . 1_655 ?
O6 Rb O9 71.36(5) . . ?
O1 Rb O9 145.22(5) 2_666 . ?
O2 Rb O9 72.93(5) 1_655 . ?
O5 Rb O9 48.04(5) . . ?
O1 Rb O9 127.27(5) 1_654 . ?
O8 Rb O9 98.85(5) 2_665 . ?
O8 Rb O9 119.14(5) . . ?
O5 Rb O9 95.86(5) 1_655 . ?
O6 Rb O3 139.69(5) . 2_665 ?
O1 Rb O3 127.42(5) 2_666 2_665 ?
O2 Rb O3 88.99(5) 1_655 2_665 ?
O5 Rb O3 75.06(5) . 2_665 ?
O1 Rb O3 52.25(5) 1_654 2_665 ?
O8 Rb O3 58.56(5) 2_665 2_665 ?
O8 Rb O3 148.16(5) . 2_665 ?
O5 Rb O3 52.96(5) 1_655 2_665 ?
O9 Rb O3 75.91(5) . 2_665 ?
O6 Rb P2 126.86(4) . 1_655 ?
O1 Rb P2 92.98(4) 2_666 1_655 ?
O2 Rb P2 27.00(4) 1_655 1_655 ?
O5 Rb P2 115.24(4) . 1_655 ?
O1 Rb P2 88.22(4) 1_654 1_655 ?
O8 Rb P2 120.70(4) 2_665 1_655 ?
O8 Rb P2 145.17(4) . 1_655 ?
O5 Rb P2 26.48(3) 1_655 1_655 ?
O9 Rb P2 74.48(3) . 1_655 ?
O3 Rb P2 62.82(3) 2_665 1_655 ?
O6 Rb P2 58.32(4) . . ?
O1 Rb P2 150.18(4) 2_666 . ?
O2 Rb P2 97.58(4) 1_655 . ?
O5 Rb P2 25.11(3) . . ?
O1 Rb P2 123.74(4) 1_654 . ?
O8 Rb P2 81.43(3) 2_665 . ?
O8 Rb P2 100.87(3) . . ?
O5 Rb P2 117.80(4) 1_655 . ?
O9 Rb P2 25.45(3) . . ?
O3 Rb P2 82.19(3) 2_665 . ?
P2 Rb P2 99.302(17) 1_655 . ?
O3 Sc1 O5 87.48(7) 2_566 1_556 ?
O3 Sc1 O9 98.12(8) 2_566 2_656 ?
O5 Sc1 O9 95.24(8) 1_556 2_656 ?
O3 Sc1 O8 167.06(8) 2_566 2_666 ?
O5 Sc1 O8 87.32(7) 1_556 2_666 ?
O9 Sc1 O8 94.16(7) 2_656 2_666 ?
O3 Sc1 O1 84.02(7) 2_566 . ?
O5 Sc1 O1 98.09(8) 1_556 . ?
O9 Sc1 O1 166.59(7) 2_656 . ?
O8 Sc1 O1 84.99(7) 2_666 . ?
O3 Sc1 O7 90.81(7) 2_566 . ?
O5 Sc1 O7 177.94(8) 1_556 . ?
O9 Sc1 O7 83.87(7) 2_656 . ?
O8 Sc1 O7 94.59(7) 2_666 . ?
O1 Sc1 O7 82.86(7) . . ?
O3 Sc1 Rb 59.95(5) 2_566 1_456 ?
O5 Sc1 Rb 53.37(5) 1_556 1_456 ?
O9 Sc1 Rb 139.26(5) 2_656 1_456 ?
O8 Sc1 Rb 107.68(5) 2_666 1_456 ?
O1 Sc1 Rb 52.78(5) . 1_456 ?
O7 Sc1 Rb 126.51(5) . 1_456 ?
O3 Sc1 Rb 130.44(5) 2_566 1_556 ?
O5 Sc1 Rb 43.00(5) 1_556 1_556 ?
O9 Sc1 Rb 87.21(5) 2_656 1_556 ?
O8 Sc1 Rb 45.90(5) 2_666 1_556 ?
O1 Sc1 Rb 101.54(5) . 1_556 ?
O7 Sc1 Rb 138.67(6) . 1_556 ?
Rb Sc1 Rb 84.359(11) 1_456 1_556 ?
O3 Sc1 Rb 121.84(6) 2_566 2_666 ?
O5 Sc1 Rb 81.53(5) 1_556 2_666 ?
O9 Sc1 Rb 139.54(5) 2_656 2_666 ?
O8 Sc1 Rb 45.56(5) 2_666 2_666 ?
O1 Sc1 Rb 42.35(5) . 2_666 ?
O7 Sc1 Rb 100.36(6) . 2_666 ?
Rb Sc1 Rb 68.139(14) 1_456 2_666 ?
Rb Sc1 Rb 63.021(12) 1_556 2_666 ?
O3 Sc1 Rb 57.67(5) 2_566 2_656 ?
O5 Sc1 Rb 80.57(5) 1_556 2_656 ?
O9 Sc1 Rb 42.75(5) 2_656 2_656 ?
O8 Sc1 Rb 132.81(5) 2_666 2_656 ?
O1 Sc1 Rb 141.67(5) . 2_656 ?
O7 Sc1 Rb 97.54(6) . 2_656 ?
Rb Sc1 Rb 100.974(15) 1_456 2_656 ?
Rb Sc1 Rb 102.808(13) 1_556 2_656 ?
Rb Sc1 Rb 162.093(13) 2_666 2_656 ?
O8 P1 O1 112.62(10) . 2_566 ?
O8 P1 O4 109.58(10) . . ?
O1 P1 O4 110.77(10) 2_566 . ?
O8 P1 O6 105.12(10) . . ?
O1 P1 O6 110.45(10) 2_566 . ?
O4 P1 O6 108.07(10) . . ?
O8 P1 Rb 57.31(7) . 2_665 ?
O1 P1 Rb 56.96(7) 2_566 2_665 ?
O4 P1 Rb 140.36(7) . 2_665 ?
O6 P1 Rb 111.48(8) . 2_665 ?
O8 P1 Rb 56.55(7) . . ?
O1 P1 Rb 114.46(8) 2_566 . ?
O4 P1 Rb 134.48(7) . . ?
O6 P1 Rb 50.66(7) . . ?
Rb P1 Rb 73.415(15) 2_665 . ?
O8 P1 Rb 124.43(7) . 1_455 ?
O1 P1 Rb 39.23(7) 2_566 1_455 ?
O4 P1 Rb 124.54(7) . 1_455 ?
O6 P1 Rb 71.21(7) . 1_455 ?
Rb P1 Rb 72.351(14) 2_665 1_455 ?
Rb P1 Rb 89.485(16) . 1_455 ?
O3 P2 O9 113.41(11) 1_545 . ?
O3 P2 O5 111.38(10) 1_545 . ?
O9 P2 O5 109.60(10) . . ?
O3 P2 O2 105.81(10) 1_545 . ?
O9 P2 O2 108.80(10) . . ?
O5 P2 O2 107.59(10) . . ?
O3 P2 Rb 87.75(7) 1_545 1_455 ?
O9 P2 Rb 158.43(8) . 1_455 ?
O5 P2 Rb 63.32(7) . 1_455 ?
O2 P2 Rb 58.66(7) . 1_455 ?
O3 P2 Rb 157.37(8) 1_545 . ?
O9 P2 Rb 62.85(7) . . ?
O5 P2 Rb 55.11(7) . . ?
O2 P2 Rb 96.14(7) . . ?
Rb P2 Rb 99.302(17) 1_455 . ?
O2 B1 O4 105.39(19) . 2_566 ?
O2 B1 O7 111.1(2) . . ?
O4 B1 O7 111.28(19) 2_566 . ?
O2 B1 O6 109.39(19) . . ?
O4 B1 O6 112.0(2) 2_566 . ?
O7 B1 O6 107.7(2) . . ?
O2 B1 Rb 49.46(11) . 1_455 ?
O4 B1 Rb 79.74(12) 2_566 1_455 ?
O7 B1 Rb 160.48(17) . 1_455 ?
O6 B1 Rb 81.32(12) . 1_455 ?
P1 O1 Sc1 126.68(11) 2_566 . ?
P1 O1 Rb 121.61(9) 2_566 2_666 ?
Sc1 O1 Rb 108.29(6) . 2_666 ?
P1 O1 Rb 98.28(8) 2_566 1_456 ?
Sc1 O1 Rb 93.29(6) . 1_456 ?
Rb O1 Rb 96.54(5) 2_666 1_456 ?
B1 O2 P2 130.73(16) . . ?
B1 O2 Rb 108.43(14) . 1_455 ?
P2 O2 Rb 94.34(8) . 1_455 ?
P2 O3 Sc1 152.67(12) 1_565 2_566 ?
P2 O3 Rb 119.84(9) 1_565 2_665 ?
Sc1 O3 Rb 87.45(6) 2_566 2_665 ?
B1 O4 P1 133.23(16) 2_566 . ?
P2 O5 Sc1 142.11(11) . 1_554 ?
P2 O5 Rb 99.78(8) . . ?
Sc1 O5 Rb 108.61(7) 1_554 . ?
P2 O5 Rb 90.20(8) . 1_455 ?
Sc1 O5 Rb 93.95(6) 1_554 1_455 ?
Rb O5 Rb 124.19(6) . 1_455 ?
B1 O6 P1 134.43(16) . . ?
B1 O6 Rb 120.14(14) . . ?
P1 O6 Rb 104.82(8) . . ?
B1 O7 Sc1 133.50(16) . . ?
B1 O7 H1 113(5) . . ?
Sc1 O7 H1 114(5) . . ?
P1 O8 Sc1 146.53(12) . 2_666 ?
P1 O8 Rb 98.07(8) . 2_665 ?
Sc1 O8 Rb 104.66(6) 2_666 2_665 ?
P1 O8 Rb 99.07(8) . . ?
Sc1 O8 Rb 105.21(7) 2_666 . ?
Rb O8 Rb 89.71(5) 2_665 . ?
P2 O9 Sc1 135.82(12) . 2_656 ?
P2 O9 Rb 91.70(8) . . ?
Sc1 O9 Rb 110.69(7) 2_656 . ?

loop_
_geom_bond_atom_site_label_1
_geom_bond_atom_site_label_2
_geom_bond_distance
_geom_bond_site_symmetry_2
_geom_bond_publ_flag
Rb O6 2.8937(18) . ?
Rb O1 2.9311(18) 2_666 ?
Rb O2 2.9425(18) 1_655 ?
Rb O5 2.9607(18) . ?
Rb O1 3.0436(18) 1_654 ?
Rb O8 3.0540(18) 2_665 ?
Rb O8 3.0564(19) . ?
Rb O5 3.0697(19) 1_655 ?
Rb O9 3.1665(19) . ?
Rb O3 3.3061(19) 2_665 ?
Rb P2 3.4353(7) 1_655 ?
Rb P2 3.5571(7) . ?
Sc1 O3 2.0583(18) 2_566 ?
Sc1 O5 2.0648(18) 1_556 ?
Sc1 O9 2.0861(19) 2_656 ?
Sc1 O8 2.0908(18) 2_666 ?
Sc1 O1 2.1333(18) . ?
Sc1 O7 2.1565(19) . ?
Sc1 Rb 3.8158(6) 1_456 ?
Sc1 Rb 4.1147(6) 1_556 ?
Sc1 Rb 4.1311(6) 2_666 ?
Sc1 Rb 4.3642(7) 2_656 ?
P1 O8 1.5117(17) . ?
P1 O1 1.5208(18) 2_566 ?
P1 O4 1.5507(19) . ?
P1 O6 1.5531(19) . ?
P1 Rb 3.5930(7) 2_665 ?
P1 Rb 3.9468(7) 1_455 ?
P2 O3 1.5097(18) 1_545 ?
P2 O9 1.5294(18) . ?
P2 O5 1.5317(18) . ?
P2 O2 1.5641(19) . ?
P2 Rb 3.4353(7) 1_455 ?
B1 O2 1.458(3) . ?
B1 O4 1.461(3) 2_566 ?
B1 O7 1.468(3) . ?
B1 O6 1.479(3) . ?
B1 Rb 3.673(3) 1_455 ?
O1 P1 1.5208(18) 2_566 ?
O1 Rb 2.9311(18) 2_666 ?
O1 Rb 3.0436(18) 1_456 ?
O2 Rb 2.9425(18) 1_455 ?
O3 P2 1.5097(18) 1_565 ?
O3 Sc1 2.0583(18) 2_566 ?
O3 Rb 3.3061(19) 2_665 ?
O4 B1 1.461(3) 2_566 ?
O5 Sc1 2.0648(18) 1_554 ?
O5 Rb 3.0697(19) 1_455 ?
O7 H1 0.73(2) . ?
O8 Sc1 2.0908(17) 2_666 ?
O8 Rb 3.0540(18) 2_665 ?
O9 Sc1 2.0861(19) 2_656 ?
